data_7718160
loop_
_publ_author_name
'Ishizuka, Tomoya'
'Hamaguchi, Asuka'
'Hayashi, Yuki'
'Tsukakoshi, Yuto'
'Kotani, Hiroaki'
'Kawanishi, Takuya'
'Kojima, Takahiko'

_publ_section_title
;
 Photocatalytic CO<sub>2</sub> reduction catalysed by 3d transition metal
 complexes bearing an S<sub>2</sub>N<sub>2</sub> ancillary ligand equipped
 with pyridine pendants as binding sites for Lewis acids.
;
_journal_issue 13
_journal_name_full 'Dalton transactions (Cambridge, England : 2003)'
_journal_page_first 5319
_journal_page_last 5326
_journal_paper_doi 10.1039/d4dt02922d
_journal_volume 54
_journal_year 2025
_chemical_formula_sum 'C14 H20 Cl2 Mn N2 O10 S2'
_chemical_formula_weight 566.28
_space_group_crystal_system triclinic
_space_group_IT_number 2
_space_group_name_Hall '-P 1'
_space_group_name_H-M_alt 'P -1'
_atom_sites_solution_hydrogens mixed
_audit_creation_method SHELXL-2017/1
_audit_update_record
;
2024-10-18 deposited with the CCDC.	2025-01-28 downloaded from the CCDC.
;
_cell_angle_alpha 109.060(9)
_cell_angle_beta 91.661(9)
_cell_angle_gamma 118.443(6)
_cell_formula_units_Z 2
_cell_length_a 10.581(7)
_cell_length_b 11.018(7)
_cell_length_c 11.389(13)
_cell_measurement_reflns_used 48.76
_cell_measurement_temperature 120(2)
_cell_measurement_theta_max 28.25
_cell_measurement_theta_min 2.25
_cell_volume 1075.9(16)
_computing_structure_refinement 'SHELXL-2017/1 (Sheldrick, 2017)'
_diffrn_ambient_temperature 120(2)
_diffrn_measured_fraction_theta_full 0.949
_diffrn_measured_fraction_theta_max 0.828
_diffrn_measurement_device_type 'Bruker APEX-II CCD'
_diffrn_radiation_type MoK\a
_diffrn_radiation_wavelength 0.71073
_diffrn_reflns_av_R_equivalents 0.0314
_diffrn_reflns_av_unetI/netI 0.0577
_diffrn_reflns_Laue_measured_fraction_full 0.949
_diffrn_reflns_Laue_measured_fraction_max 0.828
_diffrn_reflns_limit_h_max 10
_diffrn_reflns_limit_h_min -14
_diffrn_reflns_limit_k_max 14
_diffrn_reflns_limit_k_min -14
_diffrn_reflns_limit_l_max 15
_diffrn_reflns_limit_l_min -8
_diffrn_reflns_number 5783
_diffrn_reflns_point_group_measured_fraction_full 0.949
_diffrn_reflns_point_group_measured_fraction_max 0.828
_diffrn_reflns_theta_full 25.242
_diffrn_reflns_theta_max 28.662
_diffrn_reflns_theta_min 1.940
_exptl_absorpt_coefficient_mu 1.111
_exptl_crystal_colour red
_exptl_crystal_density_diffrn 1.748
_exptl_crystal_description platelet
_exptl_crystal_F_000 578
_exptl_crystal_size_max 0.540
_exptl_crystal_size_mid 0.310
_exptl_crystal_size_min 0.180
_refine_diff_density_max 4.599
_refine_diff_density_min -1.259
_refine_diff_density_rms 0.221
_refine_ls_extinction_method none
_refine_ls_goodness_of_fit_ref 1.074
_refine_ls_hydrogen_treatment mixed
_refine_ls_matrix_type full
_refine_ls_number_parameters 292
_refine_ls_number_reflns 4577
_refine_ls_number_restraints 10
_refine_ls_restrained_S_all 1.074
_refine_ls_R_factor_all 0.1148
_refine_ls_R_factor_gt 0.1124
_refine_ls_shift/su_max 0.000
_refine_ls_shift/su_mean 0.000
_refine_ls_structure_factor_coef Fsqd
_refine_ls_weighting_details 'w=1/[\s^2^(Fo^2^)+(0.1288P)^2^+17.5602P] where P=(Fo^2^+2Fc^2^)/3'
_refine_ls_weighting_scheme calc
_refine_ls_wR_factor_gt 0.2903
_refine_ls_wR_factor_ref 0.2919
_reflns_Friedel_coverage 0.000
_reflns_number_gt 4301
_reflns_number_total 4577
_reflns_threshold_expression 'I > 2\s(I)'
_cod_data_source_file d4dt02922d2.cif
_cod_data_source_block Tsuka6
_cod_depositor_comments 'Adding full bibliography for 7718159--7718161.cif.'
_cod_original_cell_volume 1076.0(15)
_cod_database_code 7718160
_shelx_shelxl_version_number 2017/1
_shelx_space_group_comment
;
The symmetry employed for this shelxl refinement is uniquely defined
by the following loop, which should always be used as a source of
symmetry information in preference to the above space-group names.
They are only intended as comments.
;
_shelx_estimated_absorpt_t_min 0.585
_shelx_estimated_absorpt_t_max 0.825

loop_
_space_group_symop_operation_xyz
'x, y, z'
'-x, -y, -z'

loop_
_atom_site_label
_atom_site_type_symbol
_atom_site_fract_x
_atom_site_fract_y
_atom_site_fract_z
_atom_site_U_iso_or_equiv
_atom_site_adp_type
_atom_site_occupancy
_atom_site_site_symmetry_order
_atom_site_calc_flag
_atom_site_refinement_flags_posn
_atom_site_refinement_flags_adp
_atom_site_refinement_flags_occupancy
_atom_site_disorder_assembly
_atom_site_disorder_group
Mn1 Mn 0.26096(11) 0.49950(12) 0.75603(11) 0.0214(3) Uani 1 1 d D . . . .
Cl1 Cl 0.7852(2) 0.7410(2) 0.93306(19) 0.0267(4) Uani 1 1 d . . . . .
Cl2 Cl 0.4643(2) 0.7465(2) 0.4460(2) 0.0273(4) Uani 1 1 d . . . . .
S1 S 0.13133(19) 0.6073(2) 0.65761(18) 0.0230(4) Uani 1 1 d . . . . .
S2 S 0.0224(2) 0.3855(2) 0.84181(19) 0.0236(4) Uani 1 1 d . . . . .
O1 O 0.3728(7) 0.4247(8) 0.8434(7) 0.0365(15) Uani 1 1 d D . . . .
H1 H 0.398(10) 0.367(9) 0.795(4) 0.055 Uiso 1 1 d D U . . .
H2 H 0.329(6) 0.376(10) 0.889(8) 0.055 Uiso 1 1 d D U . . .
O2 O 0.4466(6) 0.5843(7) 0.6751(6) 0.0315(13) Uani 1 1 d D . . . .
H4 H 0.5309(17) 0.630(11) 0.718(3) 0.047 Uiso 1 1 d D U . . .
H3 H 0.443(4) 0.552(10) 0.600(2) 0.047 Uiso 1 1 d D U . . .
O3 O 0.9372(7) 0.7974(7) 0.9290(8) 0.0419(16) Uani 1 1 d . . . . .
O4 O 0.7701(10) 0.8106(12) 1.0564(8) 0.064(2) Uani 1 1 d . . . . .
O5 O 0.7191(7) 0.7687(7) 0.8438(6) 0.0367(14) Uani 1 1 d . . . . .
O6 O 0.7112(7) 0.5830(7) 0.9012(8) 0.0475(19) Uani 1 1 d . . . . .
O7 O 0.5424(7) 0.7562(8) 0.3437(6) 0.0389(15) Uani 1 1 d . . . . .
O8 O 0.5701(9) 0.8379(10) 0.5625(7) 0.0521(19) Uani 1 1 d . . . . .
O9 O 0.3649(7) 0.7976(8) 0.4375(9) 0.052(2) Uani 1 1 d . . . . .
O10 O 0.3844(8) 0.5943(7) 0.4398(7) 0.0422(16) Uani 1 1 d . . . . .
N1 N 0.3244(7) 0.7138(7) 0.9183(6) 0.0228(13) Uani 1 1 d . . . . .
N2 N 0.1113(7) 0.2835(7) 0.5881(6) 0.0230(13) Uani 1 1 d . . . . .
C1 C 0.3910(9) 0.7392(9) 1.0349(9) 0.0300(17) Uani 1 1 d . . . . .
H5 H 0.421021 0.672455 1.041216 0.036 Uiso 1 1 calc R U . . .
C2 C 0.4168(9) 0.8566(10) 1.1435(8) 0.0331(18) Uani 1 1 d . . . . .
H6 H 0.463726 0.871123 1.223357 0.040 Uiso 1 1 calc R U . . .
C3 C 0.3721(10) 0.9552(9) 1.1340(9) 0.036(2) Uani 1 1 d . . . . .
H7 H 0.387804 1.037418 1.207461 0.043 Uiso 1 1 calc R U . . .
C4 C 0.3056(8) 0.9303(9) 1.0167(9) 0.0295(17) Uani 1 1 d . . . . .
H8 H 0.275170 0.996078 1.008374 0.035 Uiso 1 1 calc R U . . .
C5 C 0.2823(8) 0.8091(8) 0.9098(8) 0.0241(15) Uani 1 1 d . . . . .
C6 C 0.2151(8) 0.7899(8) 0.7826(8) 0.0262(16) Uani 1 1 d . . . . .
H9 H 0.292950 0.861546 0.753421 0.031 Uiso 1 1 calc R U . . .
H10 H 0.139442 0.818627 0.794726 0.031 Uiso 1 1 calc R U . . .
C7 C -0.0499(8) 0.5086(9) 0.6875(8) 0.0253(15) Uani 1 1 d . . . . .
H11 H -0.100349 0.563620 0.683487 0.030 Uiso 1 1 calc R U . . .
H12 H -0.106034 0.409020 0.616722 0.030 Uiso 1 1 calc R U . . .
C8 C -0.0606(8) 0.4849(8) 0.8109(8) 0.0222(14) Uani 1 1 d . . . . .
H13 H -0.166280 0.429802 0.812378 0.027 Uiso 1 1 calc R U . . .
H14 H -0.014620 0.584254 0.881822 0.027 Uiso 1 1 calc R U . . .
C9 C -0.0801(9) 0.2040(9) 0.7108(9) 0.0302(17) Uani 1 1 d . . . . .
H15 H -0.079334 0.128871 0.739851 0.036 Uiso 1 1 calc R U . . .
H16 H -0.183820 0.178018 0.691886 0.036 Uiso 1 1 calc R U . . .
C10 C -0.0269(8) 0.1891(8) 0.5885(8) 0.0221(14) Uani 1 1 d . . . . .
C11 C -0.1245(9) 0.0705(8) 0.4763(8) 0.0283(16) Uani 1 1 d . . . . .
H17 H -0.223554 0.005983 0.477676 0.034 Uiso 1 1 calc R U . . .
C12 C -0.0783(10) 0.0471(9) 0.3652(9) 0.0313(17) Uani 1 1 d . . . . .
H18 H -0.143400 -0.034872 0.289083 0.038 Uiso 1 1 calc R U . . .
C13 C 0.0638(10) 0.1439(9) 0.3652(8) 0.0301(17) Uani 1 1 d . . . . .
H19 H 0.098819 0.131377 0.288802 0.036 Uiso 1 1 calc R U . . .
C14 C 0.1564(9) 0.2613(9) 0.4793(8) 0.0284(16) Uani 1 1 d . . . . .
H20 H 0.255366 0.327886 0.479437 0.034 Uiso 1 1 calc R U . . .

loop_
_atom_site_aniso_label
_atom_site_aniso_U_11
_atom_site_aniso_U_22
_atom_site_aniso_U_33
_atom_site_aniso_U_23
_atom_site_aniso_U_13
_atom_site_aniso_U_12
Mn1 0.0121(5) 0.0132(5) 0.0399(7) 0.0111(5) 0.0052(4) 0.0068(4)
Cl1 0.0202(9) 0.0243(9) 0.0426(10) 0.0180(8) 0.0098(7) 0.0133(7)
Cl2 0.0183(8) 0.0223(9) 0.0449(11) 0.0182(8) 0.0084(7) 0.0097(7)
S1 0.0157(8) 0.0205(9) 0.0345(10) 0.0133(7) 0.0048(7) 0.0090(7)
S2 0.0185(8) 0.0225(9) 0.0361(10) 0.0153(8) 0.0093(7) 0.0125(7)
O1 0.032(3) 0.045(4) 0.059(4) 0.037(3) 0.022(3) 0.028(3)
O2 0.016(3) 0.028(3) 0.051(4) 0.023(3) 0.007(2) 0.007(2)
O3 0.017(3) 0.031(3) 0.083(5) 0.027(3) 0.013(3) 0.013(3)
O4 0.051(5) 0.093(7) 0.050(4) 0.039(5) 0.014(4) 0.032(5)
O5 0.029(3) 0.032(3) 0.046(4) 0.019(3) 0.000(3) 0.010(3)
O6 0.024(3) 0.027(3) 0.099(6) 0.038(4) 0.012(3) 0.009(3)
O7 0.035(3) 0.034(3) 0.043(3) 0.019(3) 0.011(3) 0.012(3)
O8 0.049(4) 0.063(5) 0.039(4) 0.019(4) 0.004(3) 0.025(4)
O9 0.020(3) 0.029(3) 0.116(7) 0.038(4) 0.011(4) 0.013(3)
O10 0.042(4) 0.025(3) 0.066(4) 0.026(3) 0.020(3) 0.016(3)
N1 0.016(3) 0.009(3) 0.040(3) 0.011(2) 0.000(2) 0.003(2)
N2 0.014(3) 0.015(3) 0.041(4) 0.012(3) 0.007(2) 0.007(2)
C1 0.019(4) 0.019(4) 0.050(5) 0.018(3) 0.000(3) 0.006(3)
C2 0.019(4) 0.027(4) 0.038(4) 0.016(3) -0.002(3) -0.001(3)
C3 0.029(4) 0.018(4) 0.045(5) 0.008(3) 0.014(4) 0.003(3)
C4 0.015(3) 0.019(4) 0.050(5) 0.012(3) 0.008(3) 0.007(3)
C5 0.013(3) 0.013(3) 0.045(4) 0.013(3) 0.005(3) 0.005(3)
C6 0.019(3) 0.011(3) 0.049(5) 0.015(3) 0.000(3) 0.006(3)
C7 0.015(3) 0.022(4) 0.044(4) 0.014(3) 0.006(3) 0.012(3)
C8 0.016(3) 0.016(3) 0.044(4) 0.016(3) 0.008(3) 0.012(3)
C9 0.023(4) 0.023(4) 0.047(5) 0.018(4) 0.014(3) 0.011(3)
C10 0.012(3) 0.015(3) 0.044(4) 0.016(3) 0.007(3) 0.008(3)
C11 0.020(4) 0.012(3) 0.049(5) 0.012(3) 0.002(3) 0.006(3)
C12 0.031(4) 0.022(4) 0.040(4) 0.010(3) -0.001(3) 0.015(3)
C13 0.044(5) 0.022(4) 0.035(4) 0.015(3) 0.014(4) 0.021(4)
C14 0.026(4) 0.016(3) 0.045(4) 0.015(3) 0.010(3) 0.010(3)

loop_
_atom_type_symbol
_atom_type_description
_atom_type_scat_dispersion_real
_atom_type_scat_dispersion_imag
_atom_type_scat_source
C C 0.0033 0.0016 'International Tables Vol C Tables 4.2.6.8 and 6.1.1.4'
H H 0.0000 0.0000 'International Tables Vol C Tables 4.2.6.8 and 6.1.1.4'
N N 0.0061 0.0033 'International Tables Vol C Tables 4.2.6.8 and 6.1.1.4'
O O 0.0106 0.0060 'International Tables Vol C Tables 4.2.6.8 and 6.1.1.4'
S S 0.1246 0.1234 'International Tables Vol C Tables 4.2.6.8 and 6.1.1.4'
Cl Cl 0.1484 0.1585 'International Tables Vol C Tables 4.2.6.8 and 6.1.1.4'
Mn Mn 0.3368 0.7283 'International Tables Vol C Tables 4.2.6.8 and 6.1.1.4'

loop_
_geom_angle_atom_site_label_1
_geom_angle_atom_site_label_2
_geom_angle_atom_site_label_3
_geom_angle
_geom_angle_site_symmetry_1
_geom_angle_site_symmetry_3
_geom_angle_publ_flag
O1 Mn1 O2 86.1(2) . . ?
O1 Mn1 N1 98.9(3) . . ?
O2 Mn1 N1 97.6(2) . . ?
O1 Mn1 N2 98.7(3) . . ?
O2 Mn1 N2 98.5(2) . . ?
N1 Mn1 N2 156.8(2) . . ?
O1 Mn1 S2 95.75(18) . . ?
O2 Mn1 S2 176.54(19) . . ?
N1 Mn1 S2 85.03(18) . . ?
N2 Mn1 S2 78.37(18) . . ?
O1 Mn1 S1 176.8(2) . . ?
O2 Mn1 S1 93.33(18) . . ?
N1 Mn1 S1 78.04(18) . . ?
N2 Mn1 S1 84.45(18) . . ?
S2 Mn1 S1 84.97(8) . . ?
O5 Cl1 O4 109.4(5) . . ?
O5 Cl1 O3 109.1(4) . . ?
O4 Cl1 O3 110.9(5) . . ?
O5 Cl1 O6 108.9(4) . . ?
O4 Cl1 O6 108.6(5) . . ?
O3 Cl1 O6 109.9(4) . . ?
O8 Cl2 O9 110.5(5) . . ?
O8 Cl2 O10 108.3(5) . . ?
O9 Cl2 O10 110.0(4) . . ?
O8 Cl2 O7 107.7(4) . . ?
O9 Cl2 O7 109.2(5) . . ?
O10 Cl2 O7 111.0(4) . . ?
C6 S1 C7 103.5(4) . . ?
C6 S1 Mn1 98.1(3) . . ?
C7 S1 Mn1 99.1(3) . . ?
C8 S2 C9 102.9(4) . . ?
C8 S2 Mn1 99.7(2) . . ?
C9 S2 Mn1 98.3(3) . . ?
Mn1 O1 H1 117(2) . . ?
Mn1 O1 H2 118(2) . . ?
H1 O1 H2 101(3) . . ?
Mn1 O2 H4 121(2) . . ?
Mn1 O2 H3 123(2) . . ?
H4 O2 H3 112(3) . . ?
C5 N1 C1 118.2(7) . . ?
C5 N1 Mn1 122.7(5) . . ?
C1 N1 Mn1 118.4(5) . . ?
C14 N2 C10 118.9(7) . . ?
C14 N2 Mn1 118.0(5) . . ?
C10 N2 Mn1 122.4(5) . . ?
N1 C1 C2 123.0(8) . . ?
N1 C1 H5 118.5 . . ?
C2 C1 H5 118.5 . . ?
C1 C2 C3 118.4(8) . . ?
C1 C2 H6 120.8 . . ?
C3 C2 H6 120.8 . . ?
C4 C3 C2 118.7(8) . . ?
C4 C3 H7 120.6 . . ?
C2 C3 H7 120.6 . . ?
C3 C4 C5 120.2(8) . . ?
C3 C4 H8 119.9 . . ?
C5 C4 H8 119.9 . . ?
N1 C5 C4 121.4(8) . . ?
N1 C5 C6 120.1(7) . . ?
C4 C5 C6 118.5(7) . . ?
C5 C6 S1 117.3(5) . . ?
C5 C6 H9 108.0 . . ?
S1 C6 H9 108.0 . . ?
C5 C6 H10 108.0 . . ?
S1 C6 H10 108.0 . . ?
H9 C6 H10 107.2 . . ?
C8 C7 S1 118.2(5) . . ?
C8 C7 H11 107.8 . . ?
S1 C7 H11 107.8 . . ?
C8 C7 H12 107.8 . . ?
S1 C7 H12 107.8 . . ?
H11 C7 H12 107.1 . . ?
C7 C8 S2 116.9(5) . . ?
C7 C8 H13 108.1 . . ?
S2 C8 H13 108.1 . . ?
C7 C8 H14 108.1 . . ?
S2 C8 H14 108.1 . . ?
H13 C8 H14 107.3 . . ?
C10 C9 S2 117.0(5) . . ?
C10 C9 H15 108.1 . . ?
S2 C9 H15 108.1 . . ?
C10 C9 H16 108.1 . . ?
S2 C9 H16 108.1 . . ?
H15 C9 H16 107.3 . . ?
N2 C10 C11 120.9(7) . . ?
N2 C10 C9 120.8(7) . . ?
C11 C10 C9 118.3(7) . . ?
C12 C11 C10 120.3(7) . . ?
C12 C11 H17 119.9 . . ?
C10 C11 H17 119.9 . . ?
C11 C12 C13 118.6(8) . . ?
C11 C12 H18 120.7 . . ?
C13 C12 H18 120.7 . . ?
C12 C13 C14 118.8(8) . . ?
C12 C13 H19 120.6 . . ?
C14 C13 H19 120.6 . . ?
N2 C14 C13 122.5(7) . . ?
N2 C14 H20 118.8 . . ?
C13 C14 H20 118.8 . . ?

loop_
_geom_bond_atom_site_label_1
_geom_bond_atom_site_label_2
_geom_bond_distance
_geom_bond_site_symmetry_2
_geom_bond_publ_flag
Mn1 O1 2.114(6) . ?
Mn1 O2 2.121(6) . ?
Mn1 N1 2.238(7) . ?
Mn1 N2 2.256(7) . ?
Mn1 S2 2.613(2) . ?
Mn1 S1 2.623(2) . ?
Cl1 O5 1.408(6) . ?
Cl1 O4 1.420(9) . ?
Cl1 O3 1.430(6) . ?
Cl1 O6 1.431(7) . ?
Cl2 O8 1.413(8) . ?
Cl2 O9 1.424(6) . ?
Cl2 O10 1.449(6) . ?
Cl2 O7 1.451(7) . ?
S1 C6 1.794(8) . ?
S1 C7 1.807(8) . ?
S2 C8 1.802(7) . ?
S2 C9 1.814(9) . ?
O1 H1 0.85(2) . ?
O1 H2 0.85(2) . ?
O2 H4 0.820(18) . ?
O2 H3 0.809(18) . ?
N1 C5 1.349(9) . ?
N1 C1 1.361(11) . ?
N2 C14 1.330(11) . ?
N2 C10 1.332(9) . ?
C1 C2 1.371(13) . ?
C1 H5 0.9500 . ?
C2 C3 1.406(13) . ?
C2 H6 0.9500 . ?
C3 C4 1.371(13) . ?
C3 H7 0.9500 . ?
C4 C5 1.390(12) . ?
C4 H8 0.9500 . ?
C5 C6 1.498(11) . ?
C6 H9 0.9900 . ?
C6 H10 0.9900 . ?
C7 C8 1.509(11) . ?
C7 H11 0.9900 . ?
C7 H12 0.9900 . ?
C8 H13 0.9900 . ?
C8 H14 0.9900 . ?
C9 C10 1.506(11) . ?
C9 H15 0.9900 . ?
C9 H16 0.9900 . ?
C10 C11 1.398(11) . ?
C11 C12 1.360(13) . ?
C11 H17 0.9500 . ?
C12 C13 1.368(12) . ?
C12 H18 0.9500 . ?
C13 C14 1.394(12) . ?
C13 H19 0.9500 . ?
C14 H20 0.9500 . ?

loop_
_geom_torsion_atom_site_label_1
_geom_torsion_atom_site_label_2
_geom_torsion_atom_site_label_3
_geom_torsion_atom_site_label_4
_geom_torsion
_geom_torsion_site_symmetry_1
_geom_torsion_site_symmetry_2
_geom_torsion_site_symmetry_3
_geom_torsion_site_symmetry_4
_geom_torsion_publ_flag
C5 N1 C1 C2 0.2(11) . . . . ?
Mn1 N1 C1 C2 -171.2(6) . . . . ?
N1 C1 C2 C3 0.1(12) . . . . ?
C1 C2 C3 C4 -0.3(12) . . . . ?
C2 C3 C4 C5 0.4(12) . . . . ?
C1 N1 C5 C4 -0.1(11) . . . . ?
Mn1 N1 C5 C4 170.8(5) . . . . ?
C1 N1 C5 C6 177.1(7) . . . . ?
Mn1 N1 C5 C6 -11.9(9) . . . . ?
C3 C4 C5 N1 -0.1(11) . . . . ?
C3 C4 C5 C6 -177.4(7) . . . . ?
N1 C5 C6 S1 22.7(9) . . . . ?
C4 C5 C6 S1 -160.0(6) . . . . ?
C7 S1 C6 C5 82.3(6) . . . . ?
Mn1 S1 C6 C5 -19.2(6) . . . . ?
C6 S1 C7 C8 -62.8(6) . . . . ?
Mn1 S1 C7 C8 37.8(6) . . . . ?
S1 C7 C8 S2 -58.0(7) . . . . ?
C9 S2 C8 C7 -61.4(6) . . . . ?
Mn1 S2 C8 C7 39.6(6) . . . . ?
C8 S2 C9 C10 85.7(6) . . . . ?
Mn1 S2 C9 C10 -16.4(6) . . . . ?
C14 N2 C10 C11 -1.4(10) . . . . ?
Mn1 N2 C10 C11 168.6(5) . . . . ?
C14 N2 C10 C9 176.1(7) . . . . ?
Mn1 N2 C10 C9 -13.9(9) . . . . ?
S2 C9 C10 N2 21.6(10) . . . . ?
S2 C9 C10 C11 -160.8(6) . . . . ?
N2 C10 C11 C12 1.9(11) . . . . ?
C9 C10 C11 C12 -175.7(7) . . . . ?
C10 C11 C12 C13 -1.6(11) . . . . ?
C11 C12 C13 C14 1.0(12) . . . . ?
C10 N2 C14 C13 0.8(11) . . . . ?
Mn1 N2 C14 C13 -169.6(6) . . . . ?
C12 C13 C14 N2 -0.6(12) . . . . ?
